data_4301905
loop_
_publ_author_name
'Louise N. Dawe'
'Konstantin V. Shuvaev'
'Laurence K. Thompson'

_publ_section_title
;
Magnetic [nxn] (n= 2-5) Grids by Directed Self-Assembly
;
_journal_name_full 'Inorganic Chemistry'
_journal_page_first 3323
_journal_page_last 3341
_journal_paper_doi 10.1021/ic801078h
_journal_volume 48
_journal_year 2009
_chemical_formula_sum 'C102 H126 Cu4 Mn5 N72 O54'
_chemical_formula_weight 3753.44
_chemical_name_systematic
; 
 ? 
;
_space_group_IT_number 142
_symmetry_cell_setting tetragonal
_symmetry_space_group_name_Hall '-I 4bd 2c'
_symmetry_space_group_name_H-M 'I 41/a c d :2'
_atom_sites_solution_hydrogens geom
_atom_sites_solution_primary direct
_atom_sites_solution_secondary difmap
_audit_creation_method SHELXL-97
_cell_angle_alpha 90.00
_cell_angle_beta 90.00
_cell_angle_gamma 90.00
_cell_formula_units_Z 8
_cell_length_a 27.6101(16)
_cell_length_b 27.6101(16)
_cell_length_c 40.319(2)
_cell_measurement_reflns_used 49983
_cell_measurement_temperature 153(2)
_cell_measurement_theta_max 0.9129
_cell_measurement_theta_min 1.6851
_cell_volume 30736(3)
_computing_cell_refinement 'CrystalClear (Rigaku/MSC Inc., 2005)'
_computing_data_collection 'CrystalClear (Rigaku/MSC Inc., 2005)'
_computing_data_reduction 'CrystalClear (Rigaku/MSC Inc., 2005)'
_computing_molecular_graphics 'CrystalClear (Rigaku/MSC Inc., 2005)'
_computing_publication_material 'CrystalClear (Rigaku/MSC Inc., 2005)'
_computing_structure_refinement 'SHELXL-97 (Sheldrick, 1997)'
_computing_structure_solution 'SHELXS-97 (Sheldrick, 1990)'
_diffrn_ambient_temperature 153(2)
_diffrn_detector_area_resol_mean 14.63
_diffrn_measured_fraction_theta_full 0.937
_diffrn_measured_fraction_theta_max 0.937
_diffrn_measurement_device_type 'Rigaku Saturn'
_diffrn_measurement_method \w
_diffrn_radiation_monochromator graphite
_diffrn_radiation_source 'fine-focus sealed tube'
_diffrn_radiation_type MoK\a
_diffrn_radiation_wavelength 0.71070
_diffrn_reflns_av_R_equivalents 0.0407
_diffrn_reflns_av_sigmaI/netI 0.0259
_diffrn_reflns_limit_h_max 34
_diffrn_reflns_limit_h_min -35
_diffrn_reflns_limit_k_max 31
_diffrn_reflns_limit_k_min -38
_diffrn_reflns_limit_l_max 36
_diffrn_reflns_limit_l_min -58
_diffrn_reflns_number 77008
_diffrn_reflns_theta_full 30.95
_diffrn_reflns_theta_max 30.95
_diffrn_reflns_theta_min 1.72
_exptl_absorpt_coefficient_mu 1.047
_exptl_absorpt_correction_T_max 0.8241
_exptl_absorpt_correction_T_min 0.7734
_exptl_absorpt_correction_type numerical
_exptl_crystal_colour Brown
_exptl_crystal_density_diffrn 1.622
_exptl_crystal_density_method 'not measured'
_exptl_crystal_description Chunk
_exptl_crystal_F_000 15320
_exptl_crystal_size_max 0.20
_exptl_crystal_size_mid 0.20
_exptl_crystal_size_min 0.20
_refine_diff_density_max 1.330
_refine_diff_density_min -0.812
_refine_diff_density_rms 0.121
_refine_ls_extinction_coef 0.00008(3)
_refine_ls_extinction_expression Fc^*^=kFc[1+0.001xFc^2^\l^3^/sin(2\q)]^-1/4^
_refine_ls_extinction_method SHELXL
_refine_ls_goodness_of_fit_ref 1.219
_refine_ls_hydrogen_treatment constr
_refine_ls_matrix_type full
_refine_ls_number_parameters 556
_refine_ls_number_reflns 11442
_refine_ls_number_restraints 0
_refine_ls_restrained_S_all 1.219
_refine_ls_R_factor_all 0.1128
_refine_ls_R_factor_gt 0.1009
_refine_ls_shift/su_max 0.001
_refine_ls_shift/su_mean 0.000
_refine_ls_structure_factor_coef Fsqd
_refine_ls_weighting_details 'calc w=1/[\s^2^(Fo^2^)+(0.1304P)^2^+92.4439P] where P=(Fo^2^+2Fc^2^)/3'
_refine_ls_weighting_scheme calc
_refine_ls_wR_factor_gt 0.2737
_refine_ls_wR_factor_ref 0.2837
_reflns_number_gt 10056
_reflns_number_total 11442
_reflns_threshold_expression >2sigma(I)
_cod_data_source_file ic801078h_si_001_5.cif
_cod_data_source_block shelxl_(16)
_cod_depositor_comments
;
The following automatic conversions were performed:
'_exptl_absorpt_correction_type' value 'Numerical' changed to 'numerical'
according to '/home/saulius/struct/CIF-dictionaries/cif_core.dic'
dictionary named 'cif_core.dic' version 2.4.1 from 2010-06-29.

Automatic conversion script
Id: cif_fix_enum 1527 2010-12-29 10:47:43Z saulius 
;
_cod_original_sg_symbol_H-M 'I 41/a c d'
_cod_original_formula_sum 'C102 H126 Cu4 N72 Mn5 O54 '
_cod_database_code 4301905

loop_
_symmetry_equiv_pos_as_xyz
'x, y, z'
'-y+1/4, x+3/4, z+1/4'
'-x+1/2, -y, z+1/2'
'y+1/4, -x+1/4, z+3/4'
'-x, y, z+1/2'
'y+3/4, x+3/4, z+3/4'
'x+1/2, -y, z'
'-y+3/4, -x+1/4, z+1/4'
'x+1/2, y+1/2, z+1/2'
'-y+3/4, x+5/4, z+3/4'
'-x+1, -y+1/2, z+1'
'y+3/4, -x+3/4, z+5/4'
'-x+1/2, y+1/2, z+1'
'y+5/4, x+5/4, z+5/4'
'x+1, -y+1/2, z+1/2'
'-y+5/4, -x+3/4, z+3/4'
'-x, -y, -z'
'y-1/4, -x-3/4, -z-1/4'
'x-1/2, y, -z-1/2'
'-y-1/4, x-1/4, -z-3/4'
'x, -y, -z-1/2'
'-y-3/4, -x-3/4, -z-3/4'
'-x-1/2, y, -z'
'y-3/4, x-1/4, -z-1/4'
'-x+1/2, -y+1/2, -z+1/2'
'y+1/4, -x-1/4, -z+1/4'
'x, y+1/2, -z'
'-y+1/4, x+1/4, -z-1/4'
'x+1/2, -y+1/2, -z'
'-y-1/4, -x-1/4, -z-1/4'
'-x, y+1/2, -z+1/2'
'y-1/4, x+1/4, -z+1/4'

loop_
_atom_site_label
_atom_site_type_symbol
_atom_site_fract_x
_atom_site_fract_y
_atom_site_fract_z
_atom_site_U_iso_or_equiv
_atom_site_adp_type
_atom_site_occupancy
_atom_site_symmetry_multiplicity
_atom_site_calc_flag
_atom_site_refinement_flags
_atom_site_disorder_assembly
_atom_site_disorder_group
Cu1 Cu 0.65279(2) 0.37742(2) 0.150720(17) 0.0532(2) Uani 1 1 d . . .
Mn1 Mn 0.5000 0.2500 0.1250 0.0360(3) Uani 1 4 d S . .
Mn2 Mn 0.64225(2) 0.23466(2) 0.135301(15) 0.03901(18) Uani 1 1 d . . .
O1 O 0.57651(10) 0.24596(11) 0.10766(7) 0.0409(6) Uani 1 1 d . . .
O2 O 0.63204(12) 0.15600(12) 0.13739(8) 0.0486(7) Uani 1 1 d . . .
O3 O 0.64112(12) 0.30337(11) 0.16349(8) 0.0473(7) Uani 1 1 d . . .
O4 O 0.1592(3) 0.1720(3) 0.03986(19) 0.087(2) Uani 0.75 1 d P . .
O5 O 0.1823(5) 0.2125(5) 0.0189(3) 0.041(3) Uani 0.25 1 d P . .
O6 O 0.1718(3) 0.2429(3) 0.02074(15) 0.087(2) Uani 0.75 1 d P . .
O7 O 0.1273(5) 0.2624(6) 0.0394(3) 0.051(3) Uani 0.25 1 d P . .
O8 O 0.1095(2) 0.2277(3) 0.05084(15) 0.0746(15) Uani 0.75 1 d P . .
O9 O 0.1326(7) 0.1859(7) 0.0562(4) 0.067(4) Uani 0.25 1 d P . .
O10 O 0.6537(3) 0.5288(3) 0.0587(2) 0.0659(19) Uiso 0.50 1 d P . .
O11 O 0.7278(5) 0.4894(5) 0.0498(4) 0.123(4) Uiso 0.50 1 d P . .
O12 O 0.6903(7) 0.5294(7) 0.0080(5) 0.081(5) Uiso 0.25 1 d P . .
O13 O 0.6464(6) 0.4895(6) 0.0181(4) 0.068(4) Uiso 0.25 1 d P . .
O14 O 0.5422(4) 0.8199(4) 0.0913(3) 0.129(3) Uiso 0.75 1 d P . .
O15 O 0.1016(2) 0.3516(2) 0.1250 0.115(3) Uiso 1 2 d S . .
O16 O -0.0538(10) 0.2849(11) 0.0958(7) 0.112(8) Uiso 0.25 1 d P . .
O17 O 0.2500 0.6377(3) 0.0000 0.111(3) Uiso 1 2 d S . .
O18 O 0.0414(8) 0.3179(8) 0.0915(6) 0.183(8) Uiso 0.50 1 d P . .
O19 O 0.0551(5) 0.3210(5) 0.0663(4) 0.121(4) Uiso 0.50 1 d P . .
O20 O 0.1008(5) 0.3276(5) 0.0428(3) 0.115(4) Uiso 0.50 1 d P . .
O21 O 0.0950(5) 0.3893(5) 0.0364(4) 0.116(4) Uiso 0.50 1 d P . .
O22 O 0.0838(5) 0.4423(5) 0.0240(3) 0.103(3) Uiso 0.50 1 d P . .
O23 O 0.0534(7) 0.4825(7) 0.0198(5) 0.158(6) Uiso 0.50 1 d P . .
O24 O 0.0205(3) 0.4995(4) -0.0014(3) 0.082(3) Uiso 0.50 1 d P . .
O25 O 0.0298(5) 0.5060(5) -0.0222(4) 0.121(4) Uiso 0.50 1 d P . .
N1 N 0.72647(14) 0.23733(16) 0.13349(10) 0.0496(9) Uani 1 1 d . . .
N2 N 0.79030(14) 0.25128(18) 0.09511(11) 0.0562(10) Uani 1 1 d . . .
N3 N 0.72240(14) 0.25635(17) 0.04490(10) 0.0533(10) Uani 1 1 d . . .
H1 H 0.7012 0.2585 0.0287 0.064 Uiso 1 1 calc R . .
H2 H 0.7536 0.2588 0.0406 0.064 Uiso 1 1 calc R . .
N4 N 0.66308(12) 0.24519(14) 0.08583(9) 0.0410(7) Uani 1 1 d . . .
N5 N 0.62746(12) 0.24764(14) 0.06160(9) 0.0407(7) Uani 1 1 d . . .
N6 N 0.5000 0.2500 0.07056(11) 0.0343(8) Uani 1 2 d S . .
N7 N 0.73206(16) 0.37642(17) 0.16301(12) 0.0577(10) Uani 1 1 d . . .
N8 N 0.80692(16) 0.36567(19) 0.13502(12) 0.0629(11) Uani 1 1 d . . .
N9 N 0.75626(16) 0.36563(18) 0.07639(12) 0.0632(11) Uani 1 1 d . . .
H3 H 0.7406 0.3659 0.0574 0.076 Uiso 1 1 calc R . .
H4 H 0.7880 0.3629 0.0767 0.076 Uiso 1 1 calc R . .
N10 N 0.68503(15) 0.37359(14) 0.10722(11) 0.0517(9) Uani 1 1 d . . .
N11 N 0.65990(13) 0.37254(14) 0.07743(10) 0.0470(8) Uani 1 1 d . . .
N12 N 0.63003(12) 0.21646(12) 0.18657(9) 0.0390(7) Uani 1 1 d . . .
N13 N 0.62501(16) 0.33731(14) 0.21428(11) 0.0510(9) Uani 1 1 d . . .
N14 N 0.62910(15) 0.38005(14) 0.19581(11) 0.0513(9) Uani 1 1 d . . .
N15 N 0.6014(3) 0.42491(17) 0.24069(14) 0.0819(17) Uani 1 1 d . . .
H5 H 0.5976 0.3992 0.2533 0.098 Uiso 1 1 calc R . .
H6 H 0.5944 0.4539 0.2485 0.098 Uiso 1 1 calc R . .
N16 N 0.60962(19) 0.50631(14) 0.20035(12) 0.0626(11) Uani 1 1 d . . .
N17 N 0.63936(16) 0.45403(16) 0.15817(11) 0.0553(10) Uani 1 1 d . . .
N18 N 0.14738(16) 0.2162(2) 0.03754(11) 0.0602(11) Uani 1 1 d . . .
N19 N 0.6726(6) 0.5109(6) 0.0436(4) 0.102(4) Uiso 0.50 1 d P . .
C1 C 0.7586(2) 0.2337(2) 0.15769(12) 0.0578(12) Uani 1 1 d . . .
H7 H 0.7475 0.2272 0.1795 0.069 Uiso 1 1 calc R . .
C2 C 0.8077(2) 0.2392(2) 0.15228(14) 0.0639(14) Uani 1 1 d . . .
H8 H 0.8305 0.2369 0.1699 0.077 Uiso 1 1 calc R . .
C3 C 0.82203(19) 0.2480(2) 0.11992(15) 0.0630(13) Uani 1 1 d . . .
H9 H 0.8555 0.2519 0.1153 0.076 Uiso 1 1 calc R . .
C4 C 0.74427(15) 0.24573(17) 0.10319(11) 0.0440(9) Uani 1 1 d . . .
C5 C 0.70732(15) 0.24941(17) 0.07589(11) 0.0429(8) Uani 1 1 d . . .
C6 C 0.58495(14) 0.24707(14) 0.07606(9) 0.0377(8) Uani 1 1 d . . .
C7 C 0.54172(14) 0.24816(14) 0.05381(10) 0.0379(8) Uani 1 1 d . . .
C8 C 0.54339(15) 0.24768(17) 0.01955(10) 0.0442(9) Uani 1 1 d . . .
H10 H 0.5734 0.2458 0.0081 0.053 Uiso 1 1 calc R . .
C9 C 0.5000 0.2500 0.00224(14) 0.0466(13) Uani 1 2 d S . .
H11 H 0.5000 0.2500 -0.0213 0.056 Uiso 1 2 calc SR . .
C10 C 0.7559(2) 0.3792(2) 0.19194(16) 0.0683(15) Uani 1 1 d . . .
H12 H 0.7382 0.3830 0.2120 0.082 Uiso 1 1 calc R . .
C11 C 0.8058(2) 0.3766(3) 0.19307(16) 0.0750(17) Uani 1 1 d . . .
H13 H 0.8229 0.3799 0.2134 0.090 Uiso 1 1 calc R . .
C12 C 0.8299(2) 0.3692(2) 0.16385(16) 0.0690(15) Uani 1 1 d . . .
H14 H 0.8642 0.3665 0.1642 0.083 Uiso 1 1 calc R . .
C13 C 0.75876(18) 0.37029(18) 0.13636(14) 0.0534(11) Uani 1 1 d . . .
C14 C 0.73200(17) 0.36935(18) 0.10459(13) 0.0507(10) Uani 1 1 d . . .
C15 C 0.62679(15) 0.13632(17) 0.16607(11) 0.0438(9) Uani 1 1 d . . .
C16 C 0.62540(15) 0.16982(15) 0.19507(11) 0.0408(8) Uani 1 1 d . . .
C17 C 0.61848(17) 0.15588(16) 0.22768(12) 0.0479(10) Uani 1 1 d . . .
H15 H 0.6153 0.1227 0.2335 0.058 Uiso 1 1 calc R . .
C18 C 0.6163(2) 0.19220(18) 0.25170(12) 0.0542(11) Uani 1 1 d . . .
H16 H 0.6116 0.1838 0.2743 0.065 Uiso 1 1 calc R . .
C19 C 0.62100(19) 0.24063(17) 0.24269(12) 0.0503(10) Uani 1 1 d . . .
H17 H 0.6196 0.2657 0.2588 0.060 Uiso 1 1 calc R . .
C20 C 0.62776(16) 0.25119(15) 0.20941(11) 0.0431(9) Uani 1 1 d . . .
C21 C 0.63198(16) 0.30059(16) 0.19518(11) 0.0438(9) Uani 1 1 d . . .
C22 C 0.6178(2) 0.42001(18) 0.20981(14) 0.0572(12) Uani 1 1 d . . .
C23 C 0.62320(19) 0.46338(17) 0.18842(13) 0.0524(11) Uani 1 1 d . . .
C24 C 0.6115(2) 0.54361(19) 0.17832(17) 0.0682(15) Uani 1 1 d . . .
H18 H 0.6027 0.5751 0.1856 0.082 Uiso 1 1 calc R . .
C25 C 0.6258(2) 0.5374(2) 0.14606(16) 0.0647(14) Uani 1 1 d . . .
H19 H 0.6257 0.5635 0.1307 0.078 Uiso 1 1 calc R . .
C26 C 0.6403(2) 0.4914(2) 0.13696(15) 0.0619(13) Uani 1 1 d . . .
H20 H 0.6514 0.4861 0.1149 0.074 Uiso 1 1 calc R . .

loop_
_atom_site_aniso_label
_atom_site_aniso_U_11
_atom_site_aniso_U_22
_atom_site_aniso_U_33
_atom_site_aniso_U_23
_atom_site_aniso_U_13
_atom_site_aniso_U_12
Cu1 0.0558(4) 0.0405(3) 0.0634(4) 0.0029(2) -0.0164(3) -0.0010(2)
Mn1 0.0384(4) 0.0384(4) 0.0312(5) 0.000 0.000 0.000
Mn2 0.0395(3) 0.0439(3) 0.0337(3) 0.0032(2) -0.0043(2) -0.0003(2)
O1 0.0375(14) 0.0528(16) 0.0326(12) -0.0002(11) -0.0019(11) 0.0017(12)
O2 0.0541(18) 0.0501(18) 0.0417(15) -0.0009(13) -0.0040(13) 0.0038(14)
O3 0.0522(17) 0.0428(16) 0.0470(16) 0.0048(13) -0.0052(13) -0.0026(13)
O4 0.094(5) 0.079(4) 0.088(5) 0.001(4) -0.046(4) -0.003(4)
O5 0.034(6) 0.046(7) 0.043(6) 0.015(6) 0.003(4) 0.002(5)
O6 0.080(4) 0.130(6) 0.052(3) 0.031(4) -0.012(3) -0.048(5)
O7 0.047(7) 0.071(9) 0.034(6) 0.002(6) 0.002(5) -0.009(6)
O8 0.051(3) 0.097(5) 0.075(4) -0.001(3) -0.004(3) -0.004(3)
O9 0.070(10) 0.067(10) 0.062(9) 0.008(8) 0.025(8) -0.030(8)
N1 0.0428(19) 0.060(2) 0.0458(19) 0.0006(17) -0.0068(15) 0.0019(16)
N2 0.0357(19) 0.075(3) 0.058(2) 0.007(2) -0.0076(16) -0.0014(18)
N3 0.0324(17) 0.085(3) 0.0423(18) 0.0079(19) -0.0015(14) -0.0033(18)
N4 0.0334(16) 0.052(2) 0.0374(16) 0.0024(14) -0.0026(13) -0.0004(14)
N5 0.0335(15) 0.0519(19) 0.0367(16) 0.0028(14) -0.0014(12) 0.0021(14)
N6 0.031(2) 0.039(2) 0.0330(19) 0.000 0.000 -0.0014(17)
N7 0.051(2) 0.060(2) 0.063(3) 0.004(2) -0.003(2) 0.0005(18)
N8 0.043(2) 0.075(3) 0.070(3) 0.009(2) -0.012(2) -0.002(2)
N9 0.048(2) 0.080(3) 0.062(3) 0.009(2) -0.015(2) -0.002(2)
N10 0.047(2) 0.047(2) 0.061(2) 0.0062(17) -0.0119(18) -0.0025(16)
N11 0.0381(18) 0.049(2) 0.054(2) 0.0037(16) -0.0059(15) -0.0031(15)
N12 0.0373(16) 0.0357(16) 0.0441(17) 0.0019(13) -0.0018(13) 0.0015(12)
N13 0.063(2) 0.0327(17) 0.057(2) -0.0006(16) -0.0042(18) 0.0013(16)
N14 0.053(2) 0.0370(19) 0.064(2) 0.0030(17) -0.0052(19) -0.0014(15)
N15 0.140(6) 0.040(2) 0.065(3) 0.002(2) 0.013(3) 0.002(3)
N16 0.084(3) 0.0341(19) 0.070(3) -0.0033(18) -0.002(2) -0.0023(19)
N17 0.055(2) 0.049(2) 0.061(2) -0.0012(19) -0.0082(19) -0.0001(18)
N18 0.049(2) 0.085(3) 0.047(2) 0.011(2) -0.0113(18) -0.011(2)
C1 0.054(3) 0.076(3) 0.043(2) 0.004(2) -0.012(2) 0.005(2)
C2 0.052(3) 0.083(4) 0.057(3) 0.003(3) -0.021(2) 0.003(3)
C3 0.039(2) 0.075(3) 0.075(4) 0.007(3) -0.013(2) -0.003(2)
C4 0.0361(19) 0.049(2) 0.047(2) 0.0031(18) -0.0052(16) 0.0004(16)
C5 0.0373(19) 0.050(2) 0.0412(19) 0.0007(17) -0.0010(16) 0.0001(16)
C6 0.0387(18) 0.0383(18) 0.0362(17) -0.0004(14) -0.0019(14) -0.0014(15)
C7 0.0364(18) 0.0393(19) 0.0381(17) -0.0008(15) 0.0004(14) -0.0009(15)
C8 0.0367(19) 0.056(2) 0.0400(19) -0.0005(17) -0.0003(15) -0.0023(17)
C9 0.039(3) 0.068(4) 0.033(2) 0.000 0.000 -0.001(3)
C10 0.063(3) 0.076(4) 0.066(3) -0.005(3) -0.004(3) 0.006(3)
C11 0.066(4) 0.094(5) 0.064(3) 0.001(3) -0.020(3) 0.003(3)
C12 0.049(3) 0.088(4) 0.070(3) 0.006(3) -0.013(3) 0.001(3)
C13 0.046(2) 0.050(2) 0.065(3) 0.008(2) -0.010(2) -0.0035(19)
C14 0.040(2) 0.050(2) 0.062(3) 0.007(2) -0.008(2) -0.0038(18)
C15 0.039(2) 0.047(2) 0.046(2) -0.0077(17) -0.0053(16) 0.0032(16)
C16 0.041(2) 0.0361(19) 0.046(2) -0.0011(16) -0.0039(16) 0.0007(15)
C17 0.055(3) 0.039(2) 0.050(2) 0.0047(17) -0.0032(19) 0.0015(18)
C18 0.072(3) 0.048(2) 0.043(2) 0.0036(19) 0.004(2) -0.002(2)
C19 0.063(3) 0.039(2) 0.049(2) -0.0050(18) 0.003(2) 0.0009(19)
C20 0.042(2) 0.0370(19) 0.050(2) -0.0023(17) -0.0012(17) 0.0003(16)
C21 0.042(2) 0.039(2) 0.050(2) 0.0021(17) -0.0067(17) -0.0001(16)
C22 0.068(3) 0.038(2) 0.066(3) 0.001(2) -0.010(2) -0.003(2)
C23 0.057(3) 0.040(2) 0.060(3) -0.0010(19) -0.007(2) -0.0018(19)
C24 0.087(4) 0.038(2) 0.079(4) 0.004(2) -0.007(3) -0.001(2)
C25 0.067(3) 0.055(3) 0.072(3) 0.015(3) -0.005(3) -0.007(2)
C26 0.058(3) 0.064(3) 0.063(3) 0.004(3) 0.000(2) -0.003(2)

loop_
_atom_type_symbol
_atom_type_description
_atom_type_scat_dispersion_real
_atom_type_scat_dispersion_imag
_atom_type_scat_source
C C 0.0033 0.0016 'International Tables Vol C Tables 4.2.6.8 and 6.1.1.4'
H H 0.0000 0.0000 'International Tables Vol C Tables 4.2.6.8 and 6.1.1.4'
Cu Cu 0.3201 1.2651 'International Tables Vol C Tables 4.2.6.8 and 6.1.1.4'
Mn Mn 0.3368 0.7283 'International Tables Vol C Tables 4.2.6.8 and 6.1.1.4'
N N 0.0061 0.0033 'International Tables Vol C Tables 4.2.6.8 and 6.1.1.4'
O O 0.0106 0.0060 'International Tables Vol C Tables 4.2.6.8 and 6.1.1.4'

loop_
_geom_angle_atom_site_label_1
_geom_angle_atom_site_label_2
_geom_angle_atom_site_label_3
_geom_angle
_geom_angle_site_symmetry_1
_geom_angle_site_symmetry_3
_geom_angle_publ_flag
N14 Cu1 N10 172.83(17) . . ?
N14 Cu1 O3 75.99(15) . . ?
N10 Cu1 O3 103.40(15) . . ?
N14 Cu1 N17 77.01(17) . . ?
N10 Cu1 N17 104.66(17) . . ?
O3 Cu1 N17 151.14(16) . . ?
N14 Cu1 O2 113.44(15) . 20_656 ?
N10 Cu1 O2 73.72(14) . 20_656 ?
O3 Cu1 O2 96.36(12) . 20_656 ?
N17 Cu1 O2 85.15(14) . 20_656 ?
N14 Cu1 N7 97.06(18) . . ?
N10 Cu1 N7 75.83(17) . . ?
O3 Cu1 N7 94.72(15) . . ?
N17 Cu1 N7 98.53(17) . . ?
O2 Cu1 N7 149.24(15) 20_656 . ?
N6 Mn1 N6 180.0 . 26_565 ?
N6 Mn1 O1 108.29(7) . 20_656 ?
N6 Mn1 O1 71.71(7) 26_565 20_656 ?
N6 Mn1 O1 71.71(7) . . ?
N6 Mn1 O1 108.29(7) 26_565 . ?
O1 Mn1 O1 95.65(4) 20_656 . ?
N6 Mn1 O1 108.29(7) . 26_565 ?
N6 Mn1 O1 71.71(7) 26_565 26_565 ?
O1 Mn1 O1 143.42(14) 20_656 26_565 ?
O1 Mn1 O1 95.66(4) . 26_565 ?
N6 Mn1 O1 71.71(7) . 11_554 ?
N6 Mn1 O1 108.29(7) 26_565 11_554 ?
O1 Mn1 O1 95.65(4) 20_656 11_554 ?
O1 Mn1 O1 143.42(14) . 11_554 ?
O1 Mn1 O1 95.65(4) 26_565 11_554 ?
N4 Mn2 O1 73.66(12) . . ?
N4 Mn2 N12 171.32(14) . . ?
O1 Mn2 N12 113.49(12) . . ?
N4 Mn2 O2 102.07(14) . . ?
O1 Mn2 O2 93.16(12) . . ?
N12 Mn2 O2 73.25(13) . . ?
N4 Mn2 O3 111.96(14) . . ?
O1 Mn2 O3 97.46(12) . . ?
N12 Mn2 O3 72.83(12) . . ?
O2 Mn2 O3 145.94(12) . . ?
N4 Mn2 N1 72.03(13) . . ?
O1 Mn2 N1 145.23(13) . . ?
N12 Mn2 N1 101.19(13) . . ?
O2 Mn2 N1 99.27(14) . . ?
O3 Mn2 N1 90.18(14) . . ?
C6 O1 Mn2 111.2(2) . . ?
C6 O1 Mn1 118.6(2) . . ?
Mn2 O1 Mn1 130.11(13) . . ?
C15 O2 Mn2 117.9(3) . . ?
C15 O2 Cu1 107.7(3) . 26_565 ?
Mn2 O2 Cu1 134.39(15) . 26_565 ?
C21 O3 Cu1 108.8(3) . . ?
C21 O3 Mn2 117.1(3) . . ?
Cu1 O3 Mn2 134.11(16) . . ?
O9 O4 N18 61.3(10) . . ?
O9 O4 O5 111.6(12) . . ?
N18 O4 O5 50.8(6) . . ?
O6 O5 N18 67.3(10) . . ?
O6 O5 O4 120.1(14) . . ?
N18 O5 O4 52.9(6) . . ?
O5 O6 N18 69.7(10) . . ?
O5 O6 O7 129.1(12) . . ?
N18 O6 O7 59.5(7) . . ?
O8 O7 N18 55.9(8) . . ?
O8 O7 O6 104.1(11) . . ?
N18 O7 O6 48.4(6) . . ?
O7 O8 N18 71.3(8) . . ?
O7 O8 O9 124.7(10) . . ?
N18 O8 O9 55.6(7) . . ?
O4 O9 N18 67.9(9) . . ?
O4 O9 O8 122.8(14) . . ?
N18 O9 O8 57.1(9) . . ?
N19 O12 O13 49.9(10) . . ?
N19 O13 O12 61.8(11) . . ?
O18 O19 O20 147(2) . . ?
O19 O20 O21 97.4(10) . . ?
O22 O21 O20 168.2(12) . . ?
O23 O22 O21 153.0(14) . . ?
O24 O23 O22 139.9(16) . . ?
O25 O24 O24 111.7(19) . 17_565 ?
O25 O24 O23 118.3(16) . . ?
O24 O24 O23 128.8(18) 17_565 . ?
O25 O24 O25 141.4(13) . 17_565 ?
O24 O24 O25 29.6(9) 17_565 17_565 ?
O23 O24 O25 99.7(13) . 17_565 ?
O24 O25 O24 38.6(13) . 17_565 ?
C1 N1 C4 116.2(4) . . ?
C1 N1 Mn2 130.1(4) . . ?
C4 N1 Mn2 113.7(3) . . ?
C4 N2 C3 116.1(5) . . ?
C5 N4 N5 116.6(3) . . ?
C5 N4 Mn2 124.6(3) . . ?
N5 N4 Mn2 118.8(2) . . ?
C6 N5 N4 108.7(3) . . ?
C7 N6 C7 119.3(5) 11_554 . ?
C7 N6 Mn1 120.4(2) 11_554 . ?
C7 N6 Mn1 120.4(2) . . ?
C13 N7 C10 116.3(5) . . ?
C13 N7 Cu1 111.6(4) . . ?
C10 N7 Cu1 132.1(4) . . ?
C12 N8 C13 115.6(5) . . ?
C14 N10 N11 115.1(4) . . ?
C14 N10 Cu1 121.7(4) . . ?
N11 N10 Cu1 123.1(3) . . ?
C15 N11 N10 108.2(4) 20_656 . ?
C20 N12 C16 120.8(4) . . ?
C20 N12 Mn2 120.2(3) . . ?
C16 N12 Mn2 119.0(3) . . ?
C21 N13 N14 109.5(4) . . ?
C22 N14 N13 118.2(5) . . ?
C22 N14 Cu1 122.0(4) . . ?
N13 N14 Cu1 119.7(3) . . ?
C23 N16 C24 115.3(5) . . ?
C23 N17 C26 116.4(5) . . ?
C23 N17 Cu1 112.1(3) . . ?
C26 N17 Cu1 131.2(4) . . ?
O9 N18 O6 165.9(12) . . ?
O9 N18 O8 67.3(10) . . ?
O6 N18 O8 124.5(8) . . ?
O9 N18 O5 126.5(13) . . ?
O6 N18 O5 42.9(6) . . ?
O8 N18 O5 165.1(8) . . ?
O9 N18 O4 50.8(10) . . ?
O6 N18 O4 119.1(8) . . ?
O8 N18 O4 116.2(6) . . ?
O5 N18 O4 76.3(8) . . ?
O9 N18 O7 118.1(12) . . ?
O6 N18 O7 72.1(8) . . ?
O8 N18 O7 52.7(6) . . ?
O5 N18 O7 114.9(9) . . ?
O4 N18 O7 168.8(8) . . ?
O10 N19 O13 114.4(17) . . ?
O10 N19 O12 125.5(17) . . ?
O13 N19 O12 68.3(12) . . ?
O10 N19 O11 127.0(16) . . ?
O13 N19 O11 116.0(14) . . ?
O12 N19 O11 88.2(12) . . ?
N1 C1 C2 122.2(5) . . ?
C1 C2 C3 116.7(5) . . ?
N2 C3 C2 122.1(5) . . ?
N2 C4 N1 126.8(4) . . ?
N2 C4 C5 117.7(4) . . ?
N1 C4 C5 115.5(4) . . ?
N4 C5 N3 126.9(4) . . ?
N4 C5 C4 114.1(4) . . ?
N3 C5 C4 119.0(4) . . ?
O1 C6 N5 126.8(4) . . ?
O1 C6 C7 116.6(3) . . ?
N5 C6 C7 116.6(3) . . ?
N6 C7 C8 122.3(4) . . ?
N6 C7 C6 112.7(3) . . ?
C8 C7 C6 125.0(4) . . ?
C7 C8 C9 118.2(4) . . ?
C8 C9 C8 119.6(5) 11_554 . ?
N7 C10 C11 121.1(6) . . ?
C12 C11 C10 117.7(6) . . ?
N8 C12 C11 122.2(6) . . ?
N7 C13 N8 127.1(5) . . ?
N7 C13 C14 115.5(4) . . ?
N8 C13 C14 117.4(5) . . ?
N10 C14 N9 125.4(5) . . ?
N10 C14 C13 115.1(5) . . ?
N9 C14 C13 119.5(4) . . ?
O2 C15 N11 127.0(4) . 26_565 ?
O2 C15 C16 116.5(4) . . ?
N11 C15 C16 116.5(4) 26_565 . ?
N12 C16 C17 121.6(4) . . ?
N12 C16 C15 113.2(4) . . ?
C17 C16 C15 125.2(4) . . ?
C16 C17 C18 117.8(4) . . ?
C19 C18 C17 120.3(4) . . ?
C20 C19 C18 117.9(4) . . ?
N12 C20 C19 121.7(4) . . ?
N12 C20 C21 113.0(4) . . ?
C19 C20 C21 125.3(4) . . ?
N13 C21 O3 124.6(4) . . ?
N13 C21 C20 118.7(4) . . ?
O3 C21 C20 116.6(4) . . ?
N14 C22 N15 125.7(5) . . ?
N14 C22 C23 114.5(5) . . ?
N15 C22 C23 119.7(5) . . ?
N17 C23 N16 126.9(5) . . ?
N17 C23 C22 114.3(4) . . ?
N16 C23 C22 118.7(5) . . ?
N16 C24 C25 122.4(5) . . ?
C24 C25 C26 116.8(5) . . ?
N17 C26 C25 122.2(6) . . ?

loop_
_geom_bond_atom_site_label_1
_geom_bond_atom_site_label_2
_geom_bond_distance
_geom_bond_site_symmetry_2
_geom_bond_publ_flag
Cu1 N14 1.933(5) . ?
Cu1 N10 1.970(5) . ?
Cu1 O3 2.133(3) . ?
Cu1 N17 2.168(4) . ?
Cu1 O2 2.239(3) 20_656 ?
Cu1 N7 2.244(5) . ?
Mn1 N6 2.195(4) . ?
Mn1 N6 2.195(4) 26_565 ?
Mn1 O1 2.228(3) 20_656 ?
Mn1 O1 2.228(3) . ?
Mn1 O1 2.228(3) 26_565 ?
Mn1 O1 2.228(3) 11_554 ?
Mn2 N4 2.096(4) . ?
Mn2 O1 2.153(3) . ?
Mn2 N12 2.154(4) . ?
Mn2 O2 2.192(3) . ?
Mn2 O3 2.212(3) . ?
Mn2 N1 2.328(4) . ?
O1 C6 1.295(5) . ?
O2 C15 1.286(6) . ?
O2 Cu1 2.239(3) 26_565 ?
O3 C21 1.304(6) . ?
O4 O9 1.057(17) . ?
O4 N18 1.265(8) . ?
O4 O5 1.540(15) . ?
O5 O6 0.892(13) . ?
O5 N18 1.228(14) . ?
O6 N18 1.208(7) . ?
O6 O7 1.538(16) . ?
O7 O8 1.170(15) . ?
O7 N18 1.393(16) . ?
O8 N18 1.218(8) . ?
O8 O9 1.34(2) . ?
O9 N18 1.197(15) . ?
O10 N19 0.942(16) . ?
O11 N19 1.66(2) . ?
O12 N19 1.60(2) . ?
O12 O13 1.69(3) . ?
O13 N19 1.39(2) . ?
O14 O16 1.03(3) 13_554 ?
O16 O14 1.03(3) 13_544 ?
O18 O19 1.09(2) . ?
O19 O20 1.586(19) . ?
O20 O21 1.733(18) . ?
O21 O22 1.574(17) . ?
O22 O23 1.40(2) . ?
O23 O24 1.33(2) . ?
O24 O25 0.898(15) . ?
O24 O24 1.135(19) 17_565 ?
O24 O25 1.689(19) 17_565 ?
O25 O24 1.689(19) 17_565 ?
N1 C1 1.322(6) . ?
N1 C4 1.337(6) . ?
N2 C4 1.321(6) . ?
N2 C3 1.333(6) . ?
N3 C5 1.331(6) . ?
N4 C5 1.291(5) . ?
N4 N5 1.388(5) . ?
N5 C6 1.311(5) . ?
N6 C7 1.336(4) 11_554 ?
N6 C7 1.336(4) . ?
N7 C13 1.314(7) . ?
N7 C10 1.342(8) . ?
N8 C12 1.328(8) . ?
N8 C13 1.337(7) . ?
N9 C14 1.324(7) . ?
N10 C14 1.306(6) . ?
N10 N11 1.387(6) . ?
N11 C15 1.308(6) 20_656 ?
N12 C20 1.331(6) . ?
N12 C16 1.339(5) . ?
N13 C21 1.288(6) . ?
N13 N14 1.400(6) . ?
N14 C22 1.278(7) . ?
N15 C22 1.331(8) . ?
N16 C23 1.333(6) . ?
N16 C24 1.361(7) . ?
N17 C23 1.324(7) . ?
N17 C26 1.340(7) . ?
C1 C2 1.382(8) . ?
C2 C3 1.385(8) . ?
C4 C5 1.504(6) . ?
C6 C7 1.494(5) . ?
C7 C8 1.382(6) . ?
C8 C9 1.388(5) . ?
C9 C8 1.388(5) 11_554 ?
C10 C11 1.381(9) . ?
C11 C12 1.368(9) . ?
C13 C14 1.479(7) . ?
C15 N11 1.308(6) 26_565 ?
C15 C16 1.491(6) . ?
C16 C17 1.383(6) . ?
C17 C18 1.396(7) . ?
C18 C19 1.392(7) . ?
C19 C20 1.386(7) . ?
C20 C21 1.485(6) . ?
C22 C23 1.483(7) . ?
C24 C25 1.370(9) . ?
C25 C26 1.382(9) . ?
